data_1511273
loop_
_publ_author_name
'Belokoneva, E.L.'
'Dimitrova, O.V.'
'Stefanovich, S.Yu.'
'Ruchkina, E.A.'

_publ_section_title
;
 Synthesis and crystal structure of new lead borophosphate Pb6 (P O4) (B
 (P O4)4)
;
_journal_name_full 'Zhurnal Neorganicheskoi Khimii'
_journal_page_first 226
_journal_page_last 232
_journal_volume 46
_journal_year 2001
_chemical_formula_sum 'B O20 P5 Pb6'
_chemical_name_systematic 'Pb6 (P O4) (B (P O4)4)'
_space_group_IT_number 81
_symmetry_space_group_name_Hall 'P -4'
_symmetry_space_group_name_H-M 'P -4'
_cell_angle_alpha 90
_cell_angle_beta 90
_cell_angle_gamma 90
_cell_formula_units_Z 1
_cell_length_a 6.951
_cell_length_b 6.951
_cell_length_c 9.73
_cell_volume 470.119
_citation_journal_id_ASTM ZNOKAQ
_cod_data_source_file boron0-1_395.cif
_cod_data_source_block B1O20P5Pb6
_cod_original_cell_volume 470.1186
_cod_original_formula_sum 'B1 O20 P5 Pb6'
_cod_database_code 1511273

loop_
_symmetry_equiv_pos_as_xyz
x,y,z
y,-x,-z
-x,-y,z
-y,x,-z

loop_
_atom_site_label
_atom_site_type_symbol
_atom_site_fract_x
_atom_site_fract_y
_atom_site_fract_z
_atom_site_occupancy
_atom_site_U_iso_or_equiv
O1 O-2 0.161 0.092 0.418 1 0.0
B1 B+3 0.5 0.5 0 1 0.0
O2 O-2 0.802 0.107 0.128 1 0.0
O3 O-2 0.403 0.181 0.707 1 0.0
Pb1 Pb+2 0.7692 0.1593 0.8198 1 0.0
Pb2 Pb+2 0.4986 0.0517 0.4748 0.5 0.0
P1 P+5 0 0 0.5 1 0.0
O4 O-2 0.521 0.319 0.074 1 0.0
P2 P+5 0.683 0.273 0.196 1 0.0
O5 O-2 0.524 0.19 0.29 1 0.0
